data_7132346
loop_
_publ_author_name
'Kato, Hinako'
'Horii, Yoji'
'Noguchi, Mariko'
'Fujimori, Hiroki'
'Kajiwara, Takashi'

_publ_section_title
;
 Molecular elastic crystals exhibiting slow magnetic relaxations
;
_journal_name_full 'Chemical Communications'
_journal_paper_doi 10.1039/D3CC04770A
_journal_year 2023
_chemical_formula_sum 'C92 H116 Cu N4 O8'
_chemical_formula_weight 1469.42
_space_group_crystal_system triclinic
_space_group_IT_number 2
_space_group_name_Hall '-P 1'
_space_group_name_H-M_alt 'P -1'
_symmetry_cell_setting triclinic
_symmetry_space_group_name_H-M 'P -1'
_atom_sites_solution_hydrogens geom
_audit_creation_method SHELXL-2018/3
_audit_update_record
;
2023-09-06 deposited with the CCDC.	2023-11-15 downloaded from the CCDC.
;
_cell_angle_alpha 86.571(3)
_cell_angle_beta 84.392(3)
_cell_angle_gamma 79.360(3)
_cell_formula_units_Z 2
_cell_length_a 9.5607(4)
_cell_length_b 17.0874(6)
_cell_length_c 25.5066(9)
_cell_measurement_reflns_used 12700
_cell_measurement_temperature 213
_cell_measurement_theta_max 31.0650
_cell_measurement_theta_min 2.4390
_cell_volume 4072.0(3)
_computing_cell_refinement 'CrysAlisPro 1.171.42.49 (Rigaku OD, 2022)'
_computing_data_collection 'CrysAlisPro 1.171.42.49 (Rigaku OD, 2022)'
_computing_data_reduction 'CrysAlisPro 1.171.42.49 (Rigaku OD, 2022)'
_computing_molecular_graphics 'Yadokari-XG 2009 (Wakita Nemoto et al., 2009)'
_computing_publication_material 'Yadokari-XG 2009 (Wakita,Nemoto et al., 2009)'
_computing_structure_refinement 'SHELXL-2018/3 (Sheldrick, 2018)'
_diffrn_ambient_temperature 213(2)
_diffrn_measured_fraction_theta_full 0.997
_diffrn_measured_fraction_theta_max 0.993
_diffrn_measurement_device_type 'dtrek-CrysAlisPro-abstract goniometer imported rigaku-d*trek images'
_diffrn_measurement_method '\w scans'
_diffrn_radiation_monochromator graphite
_diffrn_radiation_type MoK\a
_diffrn_radiation_wavelength 0.71073
_diffrn_reflns_av_R_equivalents 0.0927
_diffrn_reflns_av_unetI/netI 0.1372
_diffrn_reflns_Laue_measured_fraction_full 0.997
_diffrn_reflns_Laue_measured_fraction_max 0.993
_diffrn_reflns_limit_h_max 12
_diffrn_reflns_limit_h_min -12
_diffrn_reflns_limit_k_max 22
_diffrn_reflns_limit_k_min -22
_diffrn_reflns_limit_l_max 33
_diffrn_reflns_limit_l_min -33
_diffrn_reflns_number 44973
_diffrn_reflns_point_group_measured_fraction_full 0.997
_diffrn_reflns_point_group_measured_fraction_max 0.993
_diffrn_reflns_theta_full 25.242
_diffrn_reflns_theta_max 27.499
_diffrn_reflns_theta_min 1.971
_diffrn_source 'fine-focus sealed X-ray tube'
_exptl_absorpt_coefficient_mu 0.327
_exptl_absorpt_correction_T_max 1.00000
_exptl_absorpt_correction_T_min 0.44411
_exptl_absorpt_correction_type multi-scan
_exptl_absorpt_process_details
;
CrysAlisPro 1.171.42.49 (Rigaku Oxford Diffraction, 2022)
Empirical absorption correction using spherical harmonics,
implemented in SCALE3 ABSPACK scaling algorithm.
;
_exptl_crystal_colour red
_exptl_crystal_density_diffrn 1.198
_exptl_crystal_description plate
_exptl_crystal_F_000 1578
_refine_diff_density_max 0.512
_refine_diff_density_min -0.393
_refine_diff_density_rms 0.066
_refine_ls_extinction_method none
_refine_ls_goodness_of_fit_ref 1.016
_refine_ls_matrix_type full
_refine_ls_number_parameters 959
_refine_ls_number_reflns 18610
_refine_ls_number_restraints 28
_refine_ls_restrained_S_all 1.064
_refine_ls_R_factor_all 0.1645
_refine_ls_R_factor_gt 0.0793
_refine_ls_shift/su_max 0.001
_refine_ls_shift/su_mean 0.000
_refine_ls_structure_factor_coef Fsqd
_refine_ls_weighting_details 'w=1/[\s^2^(Fo^2^)+(0.0789P)^2^+0.4459P] where P=(Fo^2^+2Fc^2^)/3'
_refine_ls_weighting_scheme calc
_refine_ls_wR_factor_gt 0.1684
_refine_ls_wR_factor_ref 0.2167
_reflns_Friedel_coverage 0.000
_reflns_number_gt 9386
_reflns_number_total 18610
_reflns_threshold_expression 'I > 2\s(I)'
_cod_data_source_file d3cc04770a4.cif
_cod_data_source_block CuPc11@213K
_cod_database_code 7132346
_shelx_shelxl_version_number 2018/3
_shelx_space_group_comment
;
The symmetry employed for this shelxl refinement is uniquely defined
by the following loop, which should always be used as a source of
symmetry information in preference to the above space-group names.
They are only intended as comments.
;

loop_
_space_group_symop_operation_xyz
'x, y, z'
'-x, -y, -z'

loop_
_atom_site_label
_atom_site_type_symbol
_atom_site_fract_x
_atom_site_fract_y
_atom_site_fract_z
_atom_site_U_iso_or_equiv
_atom_site_adp_type
_atom_site_occupancy
_atom_site_site_symmetry_order
_atom_site_calc_flag
_atom_site_refinement_flags_posn
_atom_site_refinement_flags_adp
_atom_site_refinement_flags_occupancy
_atom_site_disorder_assembly
_atom_site_disorder_group
Cu1 Cu 0.76418(5) 0.42701(2) 0.48819(2) 0.03304(15) Uani 1 1 d . . . . .
N1 N 0.8699(3) 0.36162(16) 0.42961(11) 0.0345(7) Uani 1 1 d . . . . .
C1 C 0.8671(4) 0.2827(2) 0.42184(14) 0.0351(9) Uani 1 1 d . . . . .
C2 C 0.9386(4) 0.2609(2) 0.37115(14) 0.0423(10) Uani 1 1 d . . . . .
H1 H 0.951294 0.210499 0.356667 0.051 Uiso 1 1 calc R U . . .
C3 C 0.9842(4) 0.3259(2) 0.34818(14) 0.0376(9) Uani 1 1 d . . . . .
H2 H 1.032698 0.329779 0.314519 0.045 Uiso 1 1 calc R U . . .
C4 C 0.9439(4) 0.3883(2) 0.38545(13) 0.0350(9) Uani 1 1 d . . . . .
N2 N 0.8494(3) 0.52055(16) 0.45837(10) 0.0333(7) Uani 1 1 d . . . . .
C5 C 0.9498(4) 0.5216(2) 0.41640(13) 0.0329(8) Uani 1 1 d . . . . .
C6 C 1.0054(4) 0.5946(2) 0.41407(14) 0.0390(9) Uani 1 1 d . . . . .
H3 H 1.076467 0.609100 0.389222 0.047 Uiso 1 1 calc R U . . .
C7 C 0.9366(4) 0.6382(2) 0.45408(14) 0.0389(9) Uani 1 1 d . . . . .
H4 H 0.952392 0.688323 0.462907 0.047 Uiso 1 1 calc R U . . .
C8 C 0.8334(4) 0.5937(2) 0.48116(14) 0.0346(9) Uani 1 1 d . . . . .
N3 N 0.6457(3) 0.49525(15) 0.54297(10) 0.0314(7) Uani 1 1 d . . . . .
C9 C 0.6311(4) 0.5766(2) 0.54576(13) 0.0331(8) Uani 1 1 d . . . . .
C10 C 0.5124(4) 0.6055(2) 0.58262(14) 0.0374(9) Uani 1 1 d . . . . .
H5 H 0.476659 0.658977 0.590281 0.045 Uiso 1 1 calc R U . . .
C11 C 0.4617(4) 0.5410(2) 0.60419(14) 0.0376(9) Uani 1 1 d . . . . .
H6 H 0.384579 0.541357 0.630065 0.045 Uiso 1 1 calc R U . . .
C12 C 0.5466(4) 0.4723(2) 0.58060(14) 0.0343(8) Uani 1 1 d . . . . .
N4 N 0.6914(3) 0.33097(16) 0.52135(11) 0.0340(7) Uani 1 1 d . . . . .
C13 C 0.6056(4) 0.3276(2) 0.56753(13) 0.0355(9) Uani 1 1 d . . . . .
C14 C 0.5952(4) 0.2454(2) 0.58147(14) 0.0401(9) Uani 1 1 d . . . . .
H7 H 0.545765 0.226710 0.611942 0.048 Uiso 1 1 calc R U . . .
C15 C 0.6691(4) 0.2007(2) 0.54287(14) 0.0398(9) Uani 1 1 d . . . . .
H8 H 0.679988 0.145053 0.541035 0.048 Uiso 1 1 calc R U . . .
C16 C 0.7282(4) 0.2540(2) 0.50495(14) 0.0340(8) Uani 1 1 d . . . . .
C17 C 0.9855(4) 0.4625(2) 0.37888(13) 0.0342(8) Uani 1 1 d . . . . .
C18 C 0.7255(4) 0.6235(2) 0.51959(13) 0.0343(8) Uani 1 1 d . . . . .
C19 C 0.5338(4) 0.3927(2) 0.59521(14) 0.0366(9) Uani 1 1 d . . . . .
C20 C 0.8063(4) 0.2310(2) 0.45777(14) 0.0335(8) Uani 1 1 d . . . . .
C21 C 1.0703(4) 0.4792(2) 0.32768(13) 0.0355(9) Uani 1 1 d . . . . .
C22 C 1.2172(4) 0.4678(2) 0.32338(15) 0.0436(10) Uani 1 1 d . . . . .
H9 H 1.267235 0.453943 0.353521 0.052 Uiso 1 1 calc R U . . .
C23 C 1.2909(4) 0.4765(2) 0.27488(16) 0.0469(10) Uani 1 1 d . . . . .
H10 H 1.391330 0.466757 0.272196 0.056 Uiso 1 1 calc R U . . .
C24 C 1.2209(5) 0.4994(2) 0.23011(15) 0.0430(10) Uani 1 1 d . . . . .
C25 C 1.0748(5) 0.5105(3) 0.23425(15) 0.0541(12) Uani 1 1 d . . . . .
H11 H 1.025408 0.524995 0.204044 0.065 Uiso 1 1 calc R U . . .
C26 C 0.9993(5) 0.5004(3) 0.28260(15) 0.0521(11) Uani 1 1 d . . . . .
H12 H 0.898990 0.508058 0.284903 0.063 Uiso 1 1 calc R U . . .
C27 C 0.7092(4) 0.7089(2) 0.53389(13) 0.0321(8) Uani 1 1 d . . . . .
C28 C 0.6871(4) 0.7712(2) 0.49611(14) 0.0408(9) Uani 1 1 d . . . . .
H13 H 0.684938 0.759693 0.460641 0.049 Uiso 1 1 calc R U . . .
C29 C 0.6683(4) 0.8499(2) 0.51009(15) 0.0428(10) Uani 1 1 d . . . . .
H14 H 0.651579 0.891404 0.484330 0.051 Uiso 1 1 calc R U . . .
C30 C 0.6742(4) 0.8671(2) 0.56193(14) 0.0367(9) Uani 1 1 d . . . . .
C31 C 0.6999(4) 0.8054(2) 0.59998(15) 0.0447(10) Uani 1 1 d . . . . .
H15 H 0.705256 0.817028 0.635211 0.054 Uiso 1 1 calc R U . . .
C32 C 0.7174(4) 0.7269(2) 0.58576(15) 0.0431(10) Uani 1 1 d . . . . .
H16 H 0.735100 0.685437 0.611498 0.052 Uiso 1 1 calc R U . . .
C33 C 0.4451(4) 0.3776(2) 0.64514(14) 0.0379(9) Uani 1 1 d . . . . .
C34 C 0.3243(4) 0.3432(2) 0.64657(14) 0.0449(10) Uani 1 1 d . . . . .
H17 H 0.292072 0.331146 0.614862 0.054 Uiso 1 1 calc R U . . .
C35 C 0.2506(5) 0.3263(3) 0.69402(16) 0.0538(11) Uani 1 1 d . . . . .
H18 H 0.170272 0.301811 0.694167 0.065 Uiso 1 1 calc R U . . .
C36 C 0.2934(4) 0.3449(2) 0.74118(15) 0.0458(10) Uani 1 1 d . . . . .
C37 C 0.4114(5) 0.3807(3) 0.74054(16) 0.0572(12) Uani 1 1 d . . . . .
H19 H 0.441484 0.394205 0.772277 0.069 Uiso 1 1 calc R U . . .
C38 C 0.4855(5) 0.3967(3) 0.69283(15) 0.0543(12) Uani 1 1 d . . . . .
H20 H 0.565703 0.421307 0.692816 0.065 Uiso 1 1 calc R U . . .
C39 C 0.8243(4) 0.1456(2) 0.44280(13) 0.0355(9) Uani 1 1 d . . . . .
C40 C 0.7142(5) 0.1181(2) 0.42243(16) 0.0497(11) Uani 1 1 d . . . . .
H21 H 0.625823 0.152150 0.419577 0.060 Uiso 1 1 calc R U . . .
C41 C 0.7335(5) 0.0407(2) 0.40628(16) 0.0497(11) Uani 1 1 d . . . . .
H22 H 0.658043 0.022614 0.392527 0.060 Uiso 1 1 calc R U . . .
C42 C 0.8633(4) -0.0108(2) 0.41014(14) 0.0374(9) Uani 1 1 d . . . . .
C43 C 0.9727(5) 0.0159(2) 0.43132(15) 0.0443(10) Uani 1 1 d . . . . .
H23 H 1.060534 -0.018506 0.434672 0.053 Uiso 1 1 calc R U . . .
C44 C 0.9525(4) 0.0936(2) 0.44765(15) 0.0427(10) Uani 1 1 d . . . . .
H24 H 1.027143 0.111184 0.462265 0.051 Uiso 1 1 calc R U . . .
C45 C 1.3076(5) 0.5105(3) 0.17939(16) 0.0550(12) Uani 1 1 d . . . . .
O1 O 1.4353(4) 0.5068(2) 0.17548(12) 0.0816(11) Uani 1 1 d . . . . .
O2 O 1.2299(3) 0.5242(2) 0.13777(10) 0.0657(9) Uani 1 1 d . . . . .
C46 C 1.3104(5) 0.5334(3) 0.08691(16) 0.0723(15) Uani 1 1 d . . . . .
H25 H 1.377390 0.483906 0.078940 0.087 Uiso 1 1 calc R U . . .
H26 H 1.365193 0.576364 0.087652 0.087 Uiso 1 1 calc R U . . .
C47 C 1.2071(6) 0.5524(4) 0.04607(16) 0.0790(16) Uani 1 1 d . . . . .
H27 H 1.144591 0.603618 0.053261 0.095 Uiso 1 1 calc R U . . .
H28 H 1.147216 0.511409 0.047864 0.095 Uiso 1 1 calc R U . . .
C48 C 1.2832(5) 0.5569(3) -0.00940(16) 0.0753(15) Uani 1 1 d . . . . .
H29 H 1.345168 0.596874 -0.010618 0.090 Uiso 1 1 calc R U . . .
H30 H 1.344247 0.505297 -0.016574 0.090 Uiso 1 1 calc R U . . .
C49 C 1.1816(6) 0.5782(4) -0.05223(18) 0.0836(17) Uani 1 1 d . . . . .
H31 H 1.121789 0.630210 -0.045190 0.100 Uiso 1 1 calc R U . . .
H32 H 1.118473 0.538817 -0.050355 0.100 Uiso 1 1 calc R U . . .
C50 C 1.2543(5) 0.5816(3) -0.10784(17) 0.0759(15) Uani 1 1 d . . . . .
H33 H 1.311781 0.529296 -0.115709 0.091 Uiso 1 1 calc R U . . .
H34 H 1.318954 0.620273 -0.109956 0.091 Uiso 1 1 calc R U . . .
C51 C 1.1469(6) 0.6053(4) -0.14875(19) 0.0867(17) Uani 1 1 d . . . . .
H35 H 1.090396 0.657898 -0.140968 0.104 Uiso 1 1 calc R U . . .
H36 H 1.081369 0.567106 -0.146050 0.104 Uiso 1 1 calc R U . . .
C52 C 1.2169(6) 0.6080(4) -0.20508(19) 0.0860(17) Uani 1 1 d . . . . .
H37 H 1.141531 0.617388 -0.229354 0.103 Uiso 1 1 calc R U . . .
H38 H 1.275534 0.555749 -0.212194 0.103 Uiso 1 1 calc R U . . .
C53 C 1.3111(6) 0.6720(3) -0.21718(18) 0.0829(17) Uani 1 1 d . . . . .
H39 H 1.259640 0.722443 -0.203139 0.099 Uiso 1 1 calc R U . . .
H40 H 1.398097 0.656238 -0.198875 0.099 Uiso 1 1 calc R U . . .
C54 C 1.3524(6) 0.6849(4) -0.27464(19) 0.0887(18) Uani 1 1 d . . . . .
H41 H 1.265689 0.707701 -0.291749 0.106 Uiso 1 1 calc R U . . .
H42 H 1.389607 0.632730 -0.289466 0.106 Uiso 1 1 calc R U . . .
C55 C 1.4620(8) 0.7381(4) -0.2892(2) 0.114(2) Uani 1 1 d . . . . .
H43 H 1.551520 0.713082 -0.274699 0.137 Uiso 1 1 calc R U . . .
H44 H 1.480393 0.740822 -0.327671 0.137 Uiso 1 1 calc R U . . .
C56 C 1.4228(9) 0.8191(4) -0.2711(3) 0.146(3) Uani 1 1 d . . . . .
H105 H 1.408177 0.817571 -0.232881 0.219 Uiso 1 1 calc R U . . .
H106 H 1.335251 0.845164 -0.285691 0.219 Uiso 1 1 calc R U . . .
H107 H 1.498709 0.848464 -0.282580 0.219 Uiso 1 1 calc R U . . .
C57 C 0.6522(4) 0.9532(2) 0.57551(16) 0.0439(10) Uani 1 1 d . . . . .
O3 O 0.6533(4) 1.00723(16) 0.54371(11) 0.0651(9) Uani 1 1 d . . . . .
O4 O 0.6274(3) 0.96227(15) 0.62754(11) 0.0546(8) Uani 1 1 d . . . . .
C58 C 0.5934(6) 1.0446(2) 0.64425(18) 0.0666(14) Uani 1 1 d . . . . .
H45 H 0.525674 1.077081 0.621699 0.080 Uiso 1 1 calc R U . . .
H46 H 0.680179 1.067872 0.642199 0.080 Uiso 1 1 calc R U . . .
C59 C 0.5272(7) 1.0410(3) 0.7014(2) 0.0896(19) Uani 1 1 d . . . . .
H47 H 0.449976 1.010004 0.703505 0.107 Uiso 1 1 calc R U . . .
H48 H 0.599894 1.013516 0.723945 0.107 Uiso 1 1 calc R U . . .
C60 C 0.4701(7) 1.1206(3) 0.7209(2) 0.101(2) Uani 1 1 d . . . . .
H49 H 0.393897 1.147087 0.699500 0.121 Uiso 1 1 calc R U . . .
H50 H 0.546106 1.152505 0.717209 0.121 Uiso 1 1 calc R U . . .
C61 C 0.4086(9) 1.1162(5) 0.7811(3) 0.130(3) Uani 1 1 d . . . . .
H51 H 0.485787 1.090600 0.802401 0.156 Uiso 1 1 calc R U . . .
H52 H 0.375784 1.170505 0.793099 0.156 Uiso 1 1 calc R U . . .
C62 C 0.2838(10) 1.0697(5) 0.7906(3) 0.146(3) Uani 1 1 d . . . . .
H53 H 0.321068 1.012526 0.788135 0.175 Uiso 1 1 calc R U . . .
H54 H 0.217611 1.085796 0.763347 0.175 Uiso 1 1 calc R U . . .
C63 C 0.2003(10) 1.0863(6) 0.8475(3) 0.159(4) Uani 1 1 d . . . . .
H55 H 0.160308 1.143344 0.848972 0.191 Uiso 1 1 calc R U . . .
H56 H 0.120197 1.057356 0.851680 0.191 Uiso 1 1 calc R U . . .
C64 C 0.2871(9) 1.0635(5) 0.8911(3) 0.136(3) Uani 1 1 d . . . . .
H57 H 0.361280 1.096434 0.889106 0.163 Uiso 1 1 calc R U . . .
H58 H 0.334817 1.007846 0.887771 0.163 Uiso 1 1 calc R U . . .
C65 C 0.2011(9) 1.0722(5) 0.9453(3) 0.141(3) Uani 1 1 d . . . . .
H59 H 0.154785 1.128060 0.948656 0.169 Uiso 1 1 calc R U . . .
H60 H 0.125624 1.040182 0.946783 0.169 Uiso 1 1 calc R U . . .
C66 C 0.2864(10) 1.0479(5) 0.9906(3) 0.149(3) Uani 1 1 d . . . . .
H61 H 0.358070 1.082280 0.989697 0.179 Uiso 1 1 calc R U . . .
H62 H 0.338109 0.993433 0.985295 0.179 Uiso 1 1 calc R U . . .
C67 C 0.2105(10) 1.0495(6) 1.0448(3) 0.155(3) Uani 1 1 d . . . . .
H63 H 0.163768 1.104580 1.051113 0.186 Uiso 1 1 calc R U . . .
H64 H 0.134902 1.017687 1.045246 0.186 Uiso 1 1 calc R U . . .
C68 C 0.2959(12) 1.0207(6) 1.0889(3) 0.189(4) Uani 1 1 d . . . . .
H108 H 0.363081 1.055897 1.092217 0.284 Uiso 1 1 calc R U . . .
H109 H 0.347795 0.967299 1.082463 0.284 Uiso 1 1 calc R U . . .
H110 H 0.233428 1.019869 1.121158 0.284 Uiso 1 1 calc R U . . .
C69 C 0.2098(6) 0.3264(3) 0.79171(18) 0.0620(13) Uani 1 1 d . . . . .
O5 O 0.1058(4) 0.2964(3) 0.79447(13) 0.1024(14) Uani 1 1 d . . . . .
O6 O 0.2620(4) 0.3476(2) 0.83370(12) 0.0834(11) Uani 1 1 d . . . . .
C70 C 0.1863(7) 0.3336(5) 0.88479(18) 0.111(2) Uani 1 1 d . . . . .
H65 H 0.103223 0.376121 0.890830 0.133 Uiso 1 1 calc R U . . .
H66 H 0.152263 0.282804 0.885292 0.133 Uiso 1 1 calc R U . . .
C71 C 0.2813(6) 0.3314(4) 0.92631(18) 0.0871(18) Uani 1 1 d . . . . .
H67 H 0.317054 0.381749 0.924455 0.105 Uiso 1 1 calc R U . . .
H68 H 0.363654 0.288524 0.919708 0.105 Uiso 1 1 calc R U . . .
C72 C 0.2140(6) 0.3187(4) 0.98068(18) 0.096(2) Uani 1 1 d . . . . .
H69 H 0.133818 0.362873 0.987021 0.116 Uiso 1 1 calc R U . . .
H70 H 0.173512 0.269921 0.981226 0.116 Uiso 1 1 calc R U . . .
C73 C 0.3026(7) 0.3120(4) 1.0257(2) 0.098(2) Uani 1 1 d . . . . .
H71 H 0.384371 0.268816 1.019006 0.118 Uiso 1 1 calc R U . . .
H72 H 0.340400 0.361435 1.026049 0.118 Uiso 1 1 calc R U . . .
C74 C 0.2344(7) 0.2969(4) 1.07902(19) 0.102(2) Uani 1 1 d . . . . .
H73 H 0.197995 0.247006 1.078580 0.122 Uiso 1 1 calc R U . . .
H74 H 0.151336 0.339493 1.085158 0.122 Uiso 1 1 calc R U . . .
C75 C 0.3196(7) 0.2912(4) 1.1254(2) 0.106(2) Uani 1 1 d . . . . .
H75 H 0.349724 0.342598 1.127888 0.127 Uiso 1 1 calc R U . . .
H76 H 0.406311 0.251300 1.118528 0.127 Uiso 1 1 calc R U . . .
C76 C 0.2472(8) 0.2699(5) 1.1785(2) 0.118(2) Uani 1 1 d . . . . .
H77 H 0.316516 0.267490 1.204668 0.142 Uiso 1 1 calc R U . . .
H78 H 0.169021 0.314149 1.187409 0.142 Uiso 1 1 calc R U . . .
C77 C 0.1890(8) 0.1969(4) 1.1851(2) 0.114(2) Uani 1 1 d . . . . .
H79 H 0.265756 0.153768 1.172927 0.137 Uiso 1 1 calc R U . . .
H80 H 0.115074 0.201663 1.160440 0.137 Uiso 1 1 calc R U . . .
C78 C 0.1267(9) 0.1692(4) 1.2361(2) 0.123(3) Uani 1 1 d . . . . .
H81 H 0.048405 0.211130 1.248775 0.148 Uiso 1 1 calc R U . . .
H82 H 0.199688 0.162817 1.261248 0.148 Uiso 1 1 calc R U . . .
C79 C 0.0697(11) 0.0919(6) 1.2371(3) 0.179(4) Uani 1 1 d . . . . .
H83 H -0.011816 0.100999 1.215603 0.215 Uiso 1 1 calc R U . . .
H84 H 0.144019 0.052233 1.219601 0.215 Uiso 1 1 calc R U . . .
C80 C 0.0269(11) 0.0591(5) 1.2850(3) 0.173(4) Uani 1 1 d . . . . .
H111 H -0.062973 0.090288 1.298823 0.259 Uiso 1 1 calc R U . . .
H112 H 0.098811 0.058870 1.309299 0.259 Uiso 1 1 calc R U . . .
H113 H 0.014396 0.004843 1.280642 0.259 Uiso 1 1 calc R U . . .
C81 C 0.8807(5) -0.0924(2) 0.38964(15) 0.0456(10) Uani 1 1 d . . . . .
O7 O 0.7849(3) -0.12085(18) 0.37532(13) 0.0679(9) Uani 1 1 d . . . . .
O8 O 1.0163(3) -0.13068(15) 0.38867(11) 0.0538(8) Uani 1 1 d . . . . .
C82 C 1.0515(5) -0.2089(2) 0.36653(17) 0.0565(12) Uani 1 1 d D . . . .
H85 H 0.964455 -0.231618 0.366789 0.068 Uiso 1 1 calc R U . . .
H86 H 1.117625 -0.244374 0.388260 0.068 Uiso 1 1 calc R U . . .
C83 C 1.1177(8) -0.2039(4) 0.3120(3) 0.121(3) Uani 1 1 d D . . . .
H117 H 1.045881 -0.171429 0.291027 0.145 Uiso 0.617(8) 1 calc R U P A 1
H118 H 1.195241 -0.173659 0.312587 0.145 Uiso 0.617(8) 1 calc R U P A 1
H119 H 1.202875 -0.180864 0.315335 0.145 Uiso 0.383(8) 1 calc R U P A 2
H120 H 1.153538 -0.259530 0.303371 0.145 Uiso 0.383(8) 1 calc R U P A 2
C84 C 1.1738(10) -0.2724(6) 0.2841(4) 0.095(4) Uani 0.617(8) 1 d D . P A 1
H87 H 1.092719 -0.298709 0.280465 0.114 Uiso 0.617(8) 1 calc R U P A 1
H88 H 1.235137 -0.307377 0.307726 0.114 Uiso 0.617(8) 1 calc R U P A 1
C85 C 1.2514(17) -0.2743(9) 0.2346(5) 0.163(7) Uani 0.617(8) 1 d D . P A 1
H89 H 1.347804 -0.268291 0.241490 0.196 Uiso 0.617(8) 1 calc R U P A 1
H90 H 1.259986 -0.329153 0.223654 0.196 Uiso 0.617(8) 1 calc R U P A 1
C86 C 1.2258(14) -0.2337(8) 0.1963(4) 0.202(6) Uani 1 1 d D . . . .
H121 H 1.219673 -0.178850 0.206772 0.242 Uiso 0.617(8) 1 calc R U P A 1
H122 H 1.128767 -0.238776 0.189578 0.242 Uiso 0.617(8) 1 calc R U P A 1
H123 H 1.148216 -0.262972 0.193102 0.242 Uiso 0.383(8) 1 calc R U P A 2
H124 H 1.288555 -0.266373 0.220560 0.242 Uiso 0.383(8) 1 calc R U P A 2
C87 C 1.3124(11) -0.2390(6) 0.1425(3) 0.166(4) Uani 1 1 d D . . . .
H91 H 1.385755 -0.205598 0.141600 0.199 Uiso 1 1 calc R U . . .
H92 H 1.360912 -0.294114 0.137588 0.199 Uiso 1 1 calc R U . . .
C88 C 1.2200(9) -0.2123(5) 0.0978(3) 0.144(3) Uani 1 1 d . . . . .
H93 H 1.170063 -0.157693 0.103778 0.173 Uiso 1 1 calc R U . . .
H94 H 1.147277 -0.246152 0.099188 0.173 Uiso 1 1 calc R U . . .
C89 C 1.2956(8) -0.2141(5) 0.0430(3) 0.125(3) Uani 1 1 d . . . . .
H95 H 1.367142 -0.179463 0.041419 0.150 Uiso 1 1 calc R U . . .
H96 H 1.347063 -0.268500 0.037266 0.150 Uiso 1 1 calc R U . . .
C90 C 1.2034(9) -0.1890(5) -0.0014(3) 0.133(3) Uani 1 1 d . . . . .
H97 H 1.151115 -0.134844 0.004497 0.159 Uiso 1 1 calc R U . . .
H98 H 1.132721 -0.224088 -0.000162 0.159 Uiso 1 1 calc R U . . .
C91 C 1.2800(9) -0.1900(5) -0.0559(3) 0.130(3) Uani 1 1 d . . . . .
H99 H 1.332007 -0.244228 -0.061977 0.156 Uiso 1 1 calc R U . . .
H100 H 1.350860 -0.155025 -0.057241 0.156 Uiso 1 1 calc R U . . .
C92 C 1.1846(10) -0.1641(5) -0.1006(3) 0.163(4) Uani 1 1 d . . . . .
H114 H 1.132077 -0.110582 -0.095043 0.245 Uiso 1 1 calc R U . . .
H115 H 1.117971 -0.200414 -0.101245 0.245 Uiso 1 1 calc R U . . .
H116 H 1.243143 -0.164816 -0.133893 0.245 Uiso 1 1 calc R U . . .
C93 C 1.071(2) -0.1718(12) 0.2701(6) 0.127(8) Uiso 0.383(8) 1 d D . P A 2
H101 H 1.027536 -0.116533 0.277486 0.153 Uiso 0.383(8) 1 calc R U P A 2
H102 H 0.993935 -0.198601 0.262219 0.153 Uiso 0.383(8) 1 calc R U P A 2
C94 C 1.1647(17) -0.1697(9) 0.2230(6) 0.089(5) Uiso 0.383(8) 1 d D . P A 2
H103 H 1.111423 -0.132904 0.197989 0.106 Uiso 0.383(8) 1 calc R U P A 2
H104 H 1.242779 -0.144270 0.231853 0.106 Uiso 0.383(8) 1 calc R U P A 2

loop_
_atom_site_aniso_label
_atom_site_aniso_U_11
_atom_site_aniso_U_22
_atom_site_aniso_U_33
_atom_site_aniso_U_23
_atom_site_aniso_U_13
_atom_site_aniso_U_12
Cu1 0.0406(3) 0.0265(2) 0.0318(2) -0.00062(17) 0.0004(2) -0.0075(2)
N1 0.0432(19) 0.0289(16) 0.0326(16) -0.0031(12) 0.0016(14) -0.0113(14)
C1 0.040(2) 0.0308(19) 0.035(2) -0.0047(15) -0.0018(17) -0.0068(17)
C2 0.056(3) 0.032(2) 0.039(2) -0.0083(16) 0.0013(19) -0.0097(19)
C3 0.046(2) 0.034(2) 0.033(2) -0.0051(16) 0.0036(18) -0.0099(18)
C4 0.042(2) 0.0317(19) 0.0313(19) -0.0021(15) 0.0005(17) -0.0098(17)
N2 0.0421(19) 0.0291(15) 0.0284(16) -0.0012(12) 0.0000(14) -0.0075(14)
C5 0.034(2) 0.0308(19) 0.0330(19) 0.0032(15) -0.0018(17) -0.0063(16)
C6 0.042(2) 0.035(2) 0.041(2) 0.0023(17) -0.0020(18) -0.0105(18)
C7 0.047(2) 0.0316(19) 0.040(2) -0.0030(16) -0.0030(19) -0.0130(18)
C8 0.041(2) 0.0270(18) 0.035(2) -0.0020(15) -0.0051(18) -0.0049(17)
N3 0.0392(19) 0.0233(14) 0.0309(16) -0.0019(12) 0.0013(14) -0.0057(13)
C9 0.035(2) 0.0305(19) 0.0317(19) -0.0026(15) -0.0033(17) -0.0002(17)
C10 0.040(2) 0.033(2) 0.038(2) -0.0062(16) -0.0034(18) -0.0018(18)
C11 0.039(2) 0.040(2) 0.032(2) -0.0044(16) 0.0036(17) -0.0036(18)
C12 0.035(2) 0.0319(19) 0.036(2) -0.0030(15) -0.0018(17) -0.0059(17)
N4 0.0418(19) 0.0304(16) 0.0305(16) -0.0003(12) -0.0014(14) -0.0098(14)
C13 0.044(2) 0.0303(19) 0.032(2) 0.0000(15) 0.0024(18) -0.0115(17)
C14 0.047(3) 0.036(2) 0.037(2) 0.0040(16) 0.0032(19) -0.0134(19)
C15 0.044(2) 0.0299(19) 0.046(2) -0.0003(17) -0.0003(19) -0.0104(18)
C16 0.040(2) 0.0278(18) 0.036(2) 0.0009(15) -0.0033(17) -0.0106(17)
C17 0.038(2) 0.0331(19) 0.0314(19) 0.0012(15) -0.0014(17) -0.0070(17)
C18 0.041(2) 0.0293(18) 0.0326(19) -0.0011(15) -0.0036(17) -0.0052(17)
C19 0.039(2) 0.038(2) 0.034(2) -0.0012(16) -0.0005(17) -0.0105(18)
C20 0.038(2) 0.0268(18) 0.036(2) -0.0028(15) 0.0013(17) -0.0093(16)
C21 0.047(3) 0.0279(18) 0.032(2) 0.0017(15) -0.0004(18) -0.0116(18)
C22 0.043(3) 0.052(2) 0.036(2) 0.0024(18) -0.0033(19) -0.012(2)
C23 0.038(2) 0.055(3) 0.049(2) -0.001(2) 0.001(2) -0.014(2)
C24 0.049(3) 0.043(2) 0.037(2) -0.0048(17) 0.006(2) -0.012(2)
C25 0.058(3) 0.074(3) 0.028(2) 0.007(2) -0.004(2) -0.009(2)
C26 0.040(3) 0.068(3) 0.045(2) 0.004(2) -0.004(2) -0.003(2)
C27 0.032(2) 0.0303(18) 0.0339(19) -0.0037(15) -0.0005(16) -0.0073(16)
C28 0.053(3) 0.035(2) 0.036(2) -0.0072(16) -0.0053(19) -0.0081(19)
C29 0.056(3) 0.0258(19) 0.047(2) 0.0036(16) -0.004(2) -0.0085(18)
C30 0.037(2) 0.0323(19) 0.044(2) -0.0060(16) -0.0011(18) -0.0128(17)
C31 0.053(3) 0.040(2) 0.043(2) -0.0063(18) -0.006(2) -0.008(2)
C32 0.057(3) 0.0296(19) 0.042(2) -0.0032(16) -0.007(2) -0.0036(19)
C33 0.042(2) 0.035(2) 0.037(2) -0.0032(16) 0.0025(18) -0.0090(18)
C34 0.049(3) 0.057(3) 0.030(2) -0.0036(18) 0.0005(19) -0.015(2)
C35 0.049(3) 0.068(3) 0.050(3) -0.005(2) 0.002(2) -0.027(2)
C36 0.047(3) 0.055(3) 0.035(2) -0.0022(18) 0.0036(19) -0.012(2)
C37 0.058(3) 0.082(3) 0.038(2) -0.007(2) 0.003(2) -0.031(3)
C38 0.056(3) 0.074(3) 0.040(2) -0.009(2) 0.004(2) -0.035(2)
C39 0.043(2) 0.0315(19) 0.0316(19) 0.0017(15) 0.0033(17) -0.0108(18)
C40 0.042(3) 0.042(2) 0.066(3) -0.012(2) -0.002(2) -0.009(2)
C41 0.046(3) 0.042(2) 0.065(3) -0.011(2) -0.007(2) -0.013(2)
C42 0.044(2) 0.0290(19) 0.040(2) -0.0075(16) 0.0045(18) -0.0096(18)
C43 0.050(3) 0.032(2) 0.051(2) -0.0034(17) -0.006(2) -0.0056(19)
C44 0.046(3) 0.034(2) 0.052(2) -0.0037(17) -0.013(2) -0.0127(19)
C45 0.060(3) 0.068(3) 0.038(2) -0.007(2) 0.005(2) -0.019(3)
O1 0.057(2) 0.143(3) 0.0462(19) -0.003(2) 0.0084(17) -0.031(2)
O2 0.060(2) 0.105(3) 0.0308(16) 0.0003(16) 0.0071(15) -0.0177(19)
C46 0.072(4) 0.106(4) 0.040(3) 0.000(3) 0.012(3) -0.026(3)
C47 0.071(4) 0.127(5) 0.036(3) 0.003(3) 0.008(2) -0.017(3)
C48 0.072(4) 0.116(5) 0.036(2) 0.001(3) 0.006(2) -0.019(3)
C49 0.074(4) 0.121(5) 0.049(3) 0.003(3) 0.003(3) -0.008(3)
C50 0.071(4) 0.111(4) 0.041(3) -0.001(3) 0.003(3) -0.009(3)
C51 0.086(4) 0.118(5) 0.056(3) -0.001(3) -0.004(3) -0.018(4)
C52 0.100(5) 0.109(5) 0.051(3) 0.004(3) -0.016(3) -0.023(4)
C53 0.100(5) 0.101(4) 0.048(3) -0.005(3) -0.005(3) -0.019(4)
C54 0.098(5) 0.113(5) 0.051(3) 0.001(3) -0.007(3) -0.010(4)
C55 0.139(6) 0.135(6) 0.075(4) -0.006(4) 0.009(4) -0.052(5)
C56 0.174(8) 0.090(5) 0.164(8) 0.000(5) 0.035(6) -0.028(5)
C57 0.047(3) 0.036(2) 0.050(3) -0.0092(19) 0.004(2) -0.013(2)
O3 0.103(3) 0.0329(16) 0.060(2) -0.0020(14) 0.0028(18) -0.0194(17)
O4 0.075(2) 0.0356(15) 0.0533(18) -0.0118(13) 0.0015(16) -0.0113(14)
C58 0.095(4) 0.042(3) 0.063(3) -0.021(2) 0.004(3) -0.015(3)
C59 0.134(5) 0.056(3) 0.072(4) -0.025(3) -0.027(4) 0.017(3)
C60 0.129(6) 0.086(4) 0.088(4) -0.027(3) -0.019(4) -0.006(4)
C61 0.140(7) 0.148(7) 0.094(5) -0.044(5) 0.001(5) -0.001(6)
C62 0.167(9) 0.166(8) 0.108(6) -0.017(6) -0.024(6) -0.027(7)
C63 0.154(8) 0.197(10) 0.109(6) -0.025(6) 0.004(6) 0.013(7)
C64 0.143(7) 0.150(7) 0.102(6) -0.031(5) 0.001(6) 0.006(6)
C65 0.148(8) 0.168(8) 0.100(6) -0.030(6) 0.013(6) -0.014(6)
C66 0.174(9) 0.157(8) 0.111(6) -0.048(6) 0.026(7) -0.018(6)
C67 0.182(9) 0.167(9) 0.107(6) -0.041(6) 0.018(7) -0.014(7)
C68 0.258(13) 0.178(9) 0.117(7) -0.044(7) -0.007(8) 0.008(8)
C69 0.066(3) 0.072(3) 0.047(3) 0.004(2) 0.004(3) -0.016(3)
O5 0.095(3) 0.173(4) 0.056(2) 0.006(2) 0.009(2) -0.079(3)
O6 0.084(3) 0.143(3) 0.0329(17) -0.0115(19) 0.0163(17) -0.054(2)
C70 0.097(5) 0.206(8) 0.034(3) 0.003(4) 0.018(3) -0.053(5)
C71 0.103(5) 0.122(5) 0.040(3) -0.011(3) 0.017(3) -0.039(4)
C72 0.086(4) 0.163(6) 0.043(3) 0.005(3) 0.006(3) -0.038(4)
C73 0.105(5) 0.139(6) 0.053(3) -0.007(3) 0.002(3) -0.032(4)
C74 0.103(5) 0.158(6) 0.044(3) 0.012(3) -0.007(3) -0.028(4)
C75 0.109(5) 0.157(6) 0.057(4) -0.002(4) -0.006(3) -0.037(5)
C76 0.159(7) 0.140(6) 0.070(4) 0.018(4) -0.033(4) -0.057(6)
C77 0.137(6) 0.138(6) 0.066(4) 0.007(4) -0.006(4) -0.028(5)
C78 0.188(8) 0.114(6) 0.068(4) 0.020(4) -0.012(5) -0.032(5)
C79 0.247(12) 0.159(9) 0.117(7) 0.062(6) 0.021(7) -0.039(8)
C80 0.253(12) 0.118(7) 0.139(8) 0.017(6) 0.014(7) -0.035(7)
C81 0.056(3) 0.037(2) 0.047(2) -0.0097(18) 0.005(2) -0.018(2)
O7 0.061(2) 0.0526(19) 0.096(3) -0.0329(17) -0.0082(18) -0.0171(17)
O8 0.056(2) 0.0345(15) 0.070(2) -0.0181(14) -0.0020(16) -0.0026(14)
C82 0.060(3) 0.036(2) 0.073(3) -0.020(2) 0.001(2) -0.006(2)
C83 0.146(6) 0.108(5) 0.115(6) -0.072(5) 0.062(5) -0.057(5)
C84 0.082(7) 0.108(8) 0.095(8) -0.042(6) 0.031(6) -0.027(6)
C85 0.189(16) 0.144(14) 0.152(14) -0.052(11) 0.078(14) -0.050(12)
C86 0.264(14) 0.211(13) 0.115(8) -0.019(8) 0.079(9) -0.047(10)
C87 0.206(11) 0.177(9) 0.107(7) -0.038(6) 0.046(7) -0.035(8)
C88 0.144(8) 0.177(8) 0.115(6) -0.040(6) 0.048(6) -0.055(6)
C89 0.136(7) 0.128(6) 0.108(6) -0.040(5) 0.027(5) -0.022(5)
C90 0.138(7) 0.144(7) 0.115(6) -0.049(5) 0.023(6) -0.025(6)
C91 0.143(7) 0.130(6) 0.109(6) -0.045(5) 0.010(6) -0.001(5)
C92 0.189(9) 0.171(9) 0.123(7) -0.061(6) -0.015(7) 0.006(7)

loop_
_atom_type_symbol
_atom_type_description
_atom_type_scat_dispersion_real
_atom_type_scat_dispersion_imag
_atom_type_scat_source
C C 0.0033 0.0016 'International Tables Vol C Tables 4.2.6.8 and 6.1.1.4'
H H 0.0000 0.0000 'International Tables Vol C Tables 4.2.6.8 and 6.1.1.4'
N N 0.0061 0.0033 'International Tables Vol C Tables 4.2.6.8 and 6.1.1.4'
O O 0.0106 0.0060 'International Tables Vol C Tables 4.2.6.8 and 6.1.1.4'
Cu Cu 0.3201 1.2651 'International Tables Vol C Tables 4.2.6.8 and 6.1.1.4'

loop_
_geom_angle_atom_site_label_1
_geom_angle_atom_site_label_2
_geom_angle_atom_site_label_3
_geom_angle
_geom_angle_site_symmetry_1
_geom_angle_site_symmetry_3
_geom_angle_publ_flag
N1 Cu1 N3 175.35(12) . . ?
N1 Cu1 N2 89.74(11) . . ?
N3 Cu1 N2 90.07(11) . . ?
N1 Cu1 N4 90.30(11) . . ?
N3 Cu1 N4 90.24(11) . . ?
N2 Cu1 N4 175.68(12) . . ?
C4 N1 C1 105.8(3) . . ?
C4 N1 Cu1 127.0(2) . . ?
C1 N1 Cu1 126.7(2) . . ?
N1 C1 C20 125.5(3) . . ?
N1 C1 C2 109.7(3) . . ?
C20 C1 C2 124.7(3) . . ?
C3 C2 C1 107.6(3) . . ?
C2 C3 C4 106.6(3) . . ?
N1 C4 C17 125.2(3) . . ?
N1 C4 C3 110.3(3) . . ?
C17 C4 C3 124.3(3) . . ?
C5 N2 C8 106.4(3) . . ?
C5 N2 Cu1 127.1(2) . . ?
C8 N2 Cu1 125.9(2) . . ?
N2 C5 C17 124.7(3) . . ?
N2 C5 C6 110.1(3) . . ?
C17 C5 C6 125.0(3) . . ?
C7 C6 C5 107.2(3) . . ?
C6 C7 C8 107.4(3) . . ?
N2 C8 C18 125.7(3) . . ?
N2 C8 C7 108.7(3) . . ?
C18 C8 C7 125.2(3) . . ?
C12 N3 C9 105.9(3) . . ?
C12 N3 Cu1 126.5(2) . . ?
C9 N3 Cu1 126.9(2) . . ?
N3 C9 C18 125.1(3) . . ?
N3 C9 C10 109.7(3) . . ?
C18 C9 C10 125.0(3) . . ?
C11 C10 C9 106.8(3) . . ?
C10 C11 C12 107.6(3) . . ?
N3 C12 C19 125.2(3) . . ?
N3 C12 C11 109.7(3) . . ?
C19 C12 C11 125.0(3) . . ?
C13 N4 C16 106.2(3) . . ?
C13 N4 Cu1 126.8(2) . . ?
C16 N4 Cu1 126.7(2) . . ?
N4 C13 C19 125.7(3) . . ?
N4 C13 C14 109.2(3) . . ?
C19 C13 C14 125.0(3) . . ?
C15 C14 C13 107.5(3) . . ?
C14 C15 C16 106.9(3) . . ?
N4 C16 C20 125.4(3) . . ?
N4 C16 C15 110.0(3) . . ?
C20 C16 C15 124.5(3) . . ?
C4 C17 C5 123.6(3) . . ?
C4 C17 C21 116.8(3) . . ?
C5 C17 C21 119.6(3) . . ?
C8 C18 C9 122.6(3) . . ?
C8 C18 C27 119.0(3) . . ?
C9 C18 C27 118.4(3) . . ?
C13 C19 C12 123.6(3) . . ?
C13 C19 C33 118.3(3) . . ?
C12 C19 C33 118.0(3) . . ?
C16 C20 C1 124.2(3) . . ?
C16 C20 C39 119.0(3) . . ?
C1 C20 C39 116.7(3) . . ?
C22 C21 C26 118.8(3) . . ?
C22 C21 C17 121.8(3) . . ?
C26 C21 C17 119.2(4) . . ?
C21 C22 C23 119.9(4) . . ?
C22 C23 C24 121.6(4) . . ?
C25 C24 C23 118.5(4) . . ?
C25 C24 C45 122.9(4) . . ?
C23 C24 C45 118.5(4) . . ?
C24 C25 C26 120.5(4) . . ?
C25 C26 C21 120.6(4) . . ?
C32 C27 C28 118.7(3) . . ?
C32 C27 C18 119.8(3) . . ?
C28 C27 C18 121.5(3) . . ?
C29 C28 C27 120.9(3) . . ?
C30 C29 C28 119.8(3) . . ?
C29 C30 C31 119.9(3) . . ?
C29 C30 C57 118.2(3) . . ?
C31 C30 C57 121.9(3) . . ?
C32 C31 C30 119.9(4) . . ?
C31 C32 C27 120.7(4) . . ?
C38 C33 C34 117.4(3) . . ?
C38 C33 C19 119.5(4) . . ?
C34 C33 C19 123.1(3) . . ?
C35 C34 C33 120.9(4) . . ?
C36 C35 C34 120.9(4) . . ?
C37 C36 C35 119.1(4) . . ?
C37 C36 C69 121.6(4) . . ?
C35 C36 C69 119.3(4) . . ?
C36 C37 C38 119.6(4) . . ?
C37 C38 C33 122.1(4) . . ?
C40 C39 C44 118.6(3) . . ?
C40 C39 C20 120.5(3) . . ?
C44 C39 C20 120.8(3) . . ?
C41 C40 C39 120.4(4) . . ?
C40 C41 C42 120.8(4) . . ?
C43 C42 C41 119.2(3) . . ?
C43 C42 C81 122.3(4) . . ?
C41 C42 C81 118.5(4) . . ?
C42 C43 C44 119.8(4) . . ?
C39 C44 C43 121.2(4) . . ?
O1 C45 O2 122.7(4) . . ?
O1 C45 C24 124.0(4) . . ?
O2 C45 C24 113.3(4) . . ?
C45 O2 C46 115.5(4) . . ?
O2 C46 C47 108.0(4) . . ?
C46 C47 C48 111.6(4) . . ?
C49 C48 C47 113.4(4) . . ?
C48 C49 C50 114.5(4) . . ?
C49 C50 C51 112.0(4) . . ?
C50 C51 C52 113.1(5) . . ?
C51 C52 C53 115.2(5) . . ?
C54 C53 C52 113.7(5) . . ?
C53 C54 C55 116.7(5) . . ?
C56 C55 C54 115.6(6) . . ?
O3 C57 O4 123.9(4) . . ?
O3 C57 C30 124.2(4) . . ?
O4 C57 C30 111.9(3) . . ?
C57 O4 C58 115.8(3) . . ?
O4 C58 C59 106.2(4) . . ?
C60 C59 C58 112.0(5) . . ?
C59 C60 C61 111.5(5) . . ?
C62 C61 C60 113.2(6) . . ?
C61 C62 C63 110.9(7) . . ?
C64 C63 C62 114.4(7) . . ?
C63 C64 C65 113.3(7) . . ?
C66 C65 C64 114.6(7) . . ?
C65 C66 C67 118.4(8) . . ?
C68 C67 C66 117.5(9) . . ?
O5 C69 O6 122.7(4) . . ?
O5 C69 C36 124.4(5) . . ?
O6 C69 C36 113.0(4) . . ?
C69 O6 C70 117.1(4) . . ?
C71 C70 O6 109.8(5) . . ?
C70 C71 C72 114.5(5) . . ?
C73 C72 C71 119.0(5) . . ?
C74 C73 C72 118.0(5) . . ?
C73 C74 C75 119.4(5) . . ?
C74 C75 C76 117.0(6) . . ?
C77 C76 C75 119.3(6) . . ?
C76 C77 C78 122.5(6) . . ?
C77 C78 C79 116.7(6) . . ?
C80 C79 C78 118.4(8) . . ?
O7 C81 O8 123.6(4) . . ?
O7 C81 C42 124.6(4) . . ?
O8 C81 C42 111.8(4) . . ?
C81 O8 C82 118.1(3) . . ?
O8 C82 C83 110.8(4) . . ?
C93 C83 C82 132.6(11) . . ?
C84 C83 C82 121.4(7) . . ?
C83 C84 C85 125.7(10) . . ?
C86 C85 C84 128.7(14) . . ?
C85 C86 C87 127.0(13) . . ?
C94 C86 C87 129.5(12) . . ?
C88 C87 C86 112.2(9) . . ?
C87 C88 C89 116.3(7) . . ?
C90 C89 C88 116.3(7) . . ?
C89 C90 C91 115.9(7) . . ?
C90 C91 C92 115.2(7) . . ?
C83 C93 C94 120.5(16) . . ?
C86 C94 C93 124.3(15) . . ?

loop_
_geom_bond_atom_site_label_1
_geom_bond_atom_site_label_2
_geom_bond_distance
_geom_bond_site_symmetry_2
_geom_bond_publ_flag
Cu1 N1 1.998(3) . ?
Cu1 N3 1.998(3) . ?
Cu1 N2 2.003(3) . ?
Cu1 N4 2.008(3) . ?
N1 C4 1.371(4) . ?
N1 C1 1.380(4) . ?
C1 C20 1.396(5) . ?
C1 C2 1.438(5) . ?
C2 C3 1.347(5) . ?
C3 C4 1.445(5) . ?
C4 C17 1.394(5) . ?
N2 C5 1.368(4) . ?
N2 C8 1.386(4) . ?
C5 C17 1.406(5) . ?
C5 C6 1.440(5) . ?
C6 C7 1.345(5) . ?
C7 C8 1.453(5) . ?
C8 C18 1.398(5) . ?
N3 C12 1.373(4) . ?
N3 C9 1.376(4) . ?
C9 C18 1.411(5) . ?
C9 C10 1.434(5) . ?
C10 C11 1.350(5) . ?
C11 C12 1.427(5) . ?
C12 C19 1.412(5) . ?
N4 C13 1.373(4) . ?
N4 C16 1.376(4) . ?
C13 C19 1.387(5) . ?
C13 C14 1.448(5) . ?
C14 C15 1.345(5) . ?
C15 C16 1.437(5) . ?
C16 C20 1.390(5) . ?
C17 C21 1.509(5) . ?
C18 C27 1.500(5) . ?
C19 C33 1.496(5) . ?
C20 C39 1.505(5) . ?
C21 C22 1.377(5) . ?
C21 C26 1.388(5) . ?
C22 C23 1.377(5) . ?
C23 C24 1.380(5) . ?
C24 C25 1.368(6) . ?
C24 C45 1.489(5) . ?
C25 C26 1.385(5) . ?
C27 C32 1.389(5) . ?
C27 C28 1.393(5) . ?
C28 C29 1.387(5) . ?
C29 C30 1.380(5) . ?
C30 C31 1.393(5) . ?
C30 C57 1.504(5) . ?
C31 C32 1.387(5) . ?
C33 C38 1.386(5) . ?
C33 C34 1.386(5) . ?
C34 C35 1.382(5) . ?
C35 C36 1.380(5) . ?
C36 C37 1.377(6) . ?
C36 C69 1.497(6) . ?
C37 C38 1.386(5) . ?
C39 C40 1.385(5) . ?
C39 C44 1.387(5) . ?
C40 C41 1.383(5) . ?
C41 C42 1.390(5) . ?
C42 C43 1.381(5) . ?
C42 C81 1.493(5) . ?
C43 C44 1.389(5) . ?
C45 O1 1.205(5) . ?
C45 O2 1.340(5) . ?
O2 C46 1.458(5) . ?
C46 C47 1.486(6) . ?
C47 C48 1.531(6) . ?
C48 C49 1.516(6) . ?
C49 C50 1.520(6) . ?
C50 C51 1.521(7) . ?
C51 C52 1.526(6) . ?
C52 C53 1.539(7) . ?
C53 C54 1.494(6) . ?
C54 C55 1.516(8) . ?
C55 C56 1.456(8) . ?
C57 O3 1.193(4) . ?
C57 O4 1.338(4) . ?
O4 C58 1.463(4) . ?
C58 C59 1.534(6) . ?
C59 C60 1.466(6) . ?
C60 C61 1.593(8) . ?
C61 C62 1.544(10) . ?
C62 C63 1.600(9) . ?
C63 C64 1.445(9) . ?
C64 C65 1.538(9) . ?
C65 C66 1.475(10) . ?
C66 C67 1.496(10) . ?
C67 C68 1.462(11) . ?
C69 O5 1.194(5) . ?
C69 O6 1.321(5) . ?
O6 C70 1.457(5) . ?
C70 C71 1.455(7) . ?
C71 C72 1.492(6) . ?
C72 C73 1.479(7) . ?
C73 C74 1.479(7) . ?
C74 C75 1.489(7) . ?
C75 C76 1.516(8) . ?
C76 C77 1.453(8) . ?
C77 C78 1.466(8) . ?
C78 C79 1.517(10) . ?
C79 C80 1.371(9) . ?
C81 O7 1.209(5) . ?
C81 O8 1.339(5) . ?
O8 C82 1.452(4) . ?
C82 C83 1.476(6) . ?
C83 C93 1.254(12) . ?
C83 C84 1.399(8) . ?
C84 C85 1.400(11) . ?
C85 C86 1.182(11) . ?
C86 C94 1.334(11) . ?
C86 C87 1.532(9) . ?
C87 C88 1.507(11) . ?
C88 C89 1.509(9) . ?
C89 C90 1.497(9) . ?
C90 C91 1.506(9) . ?
C91 C92 1.523(10) . ?
C93 C94 1.428(13) . ?

loop_
_geom_torsion_atom_site_label_1
_geom_torsion_atom_site_label_2
_geom_torsion_atom_site_label_3
_geom_torsion_atom_site_label_4
_geom_torsion
_geom_torsion_site_symmetry_1
_geom_torsion_site_symmetry_2
_geom_torsion_site_symmetry_3
_geom_torsion_site_symmetry_4
_geom_torsion_publ_flag
C4 N1 C1 C20 177.9(4) . . . . ?
Cu1 N1 C1 C20 -10.0(5) . . . . ?
C4 N1 C1 C2 -1.2(4) . . . . ?
Cu1 N1 C1 C2 170.9(3) . . . . ?
N1 C1 C2 C3 -0.2(4) . . . . ?
C20 C1 C2 C3 -179.3(4) . . . . ?
C1 C2 C3 C4 1.4(4) . . . . ?
C1 N1 C4 C17 -172.8(4) . . . . ?
Cu1 N1 C4 C17 15.1(5) . . . . ?
C1 N1 C4 C3 2.1(4) . . . . ?
Cu1 N1 C4 C3 -169.9(2) . . . . ?
C2 C3 C4 N1 -2.3(4) . . . . ?
C2 C3 C4 C17 172.7(4) . . . . ?
C8 N2 C5 C17 -172.2(3) . . . . ?
Cu1 N2 C5 C17 16.5(5) . . . . ?
C8 N2 C5 C6 3.5(4) . . . . ?
Cu1 N2 C5 C6 -167.9(2) . . . . ?
N2 C5 C6 C7 -1.1(4) . . . . ?
C17 C5 C6 C7 174.6(4) . . . . ?
C5 C6 C7 C8 -1.7(4) . . . . ?
C5 N2 C8 C18 168.7(3) . . . . ?
Cu1 N2 C8 C18 -19.8(5) . . . . ?
C5 N2 C8 C7 -4.4(4) . . . . ?
Cu1 N2 C8 C7 167.0(2) . . . . ?
C6 C7 C8 N2 3.9(4) . . . . ?
C6 C7 C8 C18 -169.3(4) . . . . ?
C12 N3 C9 C18 170.1(3) . . . . ?
Cu1 N3 C9 C18 -18.6(5) . . . . ?
C12 N3 C9 C10 -5.1(4) . . . . ?
Cu1 N3 C9 C10 166.2(2) . . . . ?
N3 C9 C10 C11 3.7(4) . . . . ?
C18 C9 C10 C11 -171.5(3) . . . . ?
C9 C10 C11 C12 -0.8(4) . . . . ?
C9 N3 C12 C19 -173.2(3) . . . . ?
Cu1 N3 C12 C19 15.5(5) . . . . ?
C9 N3 C12 C11 4.6(4) . . . . ?
Cu1 N3 C12 C11 -166.7(2) . . . . ?
C10 C11 C12 N3 -2.4(4) . . . . ?
C10 C11 C12 C19 175.4(4) . . . . ?
C16 N4 C13 C19 -173.8(4) . . . . ?
Cu1 N4 C13 C19 11.6(6) . . . . ?
C16 N4 C13 C14 3.0(4) . . . . ?
Cu1 N4 C13 C14 -171.6(2) . . . . ?
N4 C13 C14 C15 -2.5(4) . . . . ?
C19 C13 C14 C15 174.4(4) . . . . ?
C13 C14 C15 C16 0.9(4) . . . . ?
C13 N4 C16 C20 175.2(4) . . . . ?
Cu1 N4 C16 C20 -10.2(5) . . . . ?
C13 N4 C16 C15 -2.5(4) . . . . ?
Cu1 N4 C16 C15 172.1(2) . . . . ?
C14 C15 C16 N4 1.0(4) . . . . ?
C14 C15 C16 C20 -176.7(4) . . . . ?
N1 C4 C17 C5 -3.3(6) . . . . ?
C3 C4 C17 C5 -177.6(4) . . . . ?
N1 C4 C17 C21 178.2(3) . . . . ?
C3 C4 C17 C21 4.0(6) . . . . ?
N2 C5 C17 C4 -13.2(6) . . . . ?
C6 C5 C17 C4 171.8(4) . . . . ?
N2 C5 C17 C21 165.2(3) . . . . ?
C6 C5 C17 C21 -9.8(6) . . . . ?
N2 C8 C18 C9 10.0(6) . . . . ?
C7 C8 C18 C9 -178.0(3) . . . . ?
N2 C8 C18 C27 -170.2(3) . . . . ?
C7 C8 C18 C27 1.9(6) . . . . ?
N3 C9 C18 C8 10.2(6) . . . . ?
C10 C9 C18 C8 -175.3(4) . . . . ?
N3 C9 C18 C27 -169.6(3) . . . . ?
C10 C9 C18 C27 4.9(5) . . . . ?
N4 C13 C19 C12 -3.7(6) . . . . ?
C14 C13 C19 C12 179.9(4) . . . . ?
N4 C13 C19 C33 -179.8(3) . . . . ?
C14 C13 C19 C33 3.8(6) . . . . ?
N3 C12 C19 C13 -10.6(6) . . . . ?
C11 C12 C19 C13 172.0(4) . . . . ?
N3 C12 C19 C33 165.5(3) . . . . ?
C11 C12 C19 C33 -11.9(6) . . . . ?
N4 C16 C20 C1 4.7(6) . . . . ?
C15 C16 C20 C1 -178.0(4) . . . . ?
N4 C16 C20 C39 -173.4(3) . . . . ?
C15 C16 C20 C39 3.9(6) . . . . ?
N1 C1 C20 C16 6.0(6) . . . . ?
C2 C1 C20 C16 -175.0(4) . . . . ?
N1 C1 C20 C39 -175.8(3) . . . . ?
C2 C1 C20 C39 3.2(6) . . . . ?
C4 C17 C21 C22 -96.1(4) . . . . ?
C5 C17 C21 C22 85.4(5) . . . . ?
C4 C17 C21 C26 78.6(5) . . . . ?
C5 C17 C21 C26 -100.0(4) . . . . ?
C26 C21 C22 C23 -0.7(6) . . . . ?
C17 C21 C22 C23 173.9(3) . . . . ?
C21 C22 C23 C24 2.2(6) . . . . ?
C22 C23 C24 C25 -2.5(6) . . . . ?
C22 C23 C24 C45 177.8(4) . . . . ?
C23 C24 C25 C26 1.3(6) . . . . ?
C45 C24 C25 C26 -179.1(4) . . . . ?
C24 C25 C26 C21 0.2(7) . . . . ?
C22 C21 C26 C25 -0.5(6) . . . . ?
C17 C21 C26 C25 -175.3(4) . . . . ?
C8 C18 C27 C32 -122.3(4) . . . . ?
C9 C18 C27 C32 57.6(5) . . . . ?
C8 C18 C27 C28 57.1(5) . . . . ?
C9 C18 C27 C28 -123.1(4) . . . . ?
C32 C27 C28 C29 -2.4(6) . . . . ?
C18 C27 C28 C29 178.2(4) . . . . ?
C27 C28 C29 C30 1.3(6) . . . . ?
C28 C29 C30 C31 0.4(6) . . . . ?
C28 C29 C30 C57 -179.5(4) . . . . ?
C29 C30 C31 C32 -0.9(6) . . . . ?
C57 C30 C31 C32 179.0(4) . . . . ?
C30 C31 C32 C27 -0.3(6) . . . . ?
C28 C27 C32 C31 1.9(6) . . . . ?
C18 C27 C32 C31 -178.8(4) . . . . ?
C13 C19 C33 C38 113.4(4) . . . . ?
C12 C19 C33 C38 -62.9(5) . . . . ?
C13 C19 C33 C34 -64.9(5) . . . . ?
C12 C19 C33 C34 118.8(4) . . . . ?
C38 C33 C34 C35 -2.1(6) . . . . ?
C19 C33 C34 C35 176.2(4) . . . . ?
C33 C34 C35 C36 1.5(6) . . . . ?
C34 C35 C36 C37 -0.1(7) . . . . ?
C34 C35 C36 C69 179.4(4) . . . . ?
C35 C36 C37 C38 -0.6(7) . . . . ?
C69 C36 C37 C38 -180.0(4) . . . . ?
C36 C37 C38 C33 -0.2(7) . . . . ?
C34 C33 C38 C37 1.5(6) . . . . ?
C19 C33 C38 C37 -176.9(4) . . . . ?
C16 C20 C39 C40 77.8(5) . . . . ?
C1 C20 C39 C40 -100.5(4) . . . . ?
C16 C20 C39 C44 -104.0(4) . . . . ?
C1 C20 C39 C44 77.7(5) . . . . ?
C44 C39 C40 C41 -1.4(6) . . . . ?
C20 C39 C40 C41 176.8(3) . . . . ?
C39 C40 C41 C42 0.0(6) . . . . ?
C40 C41 C42 C43 1.2(6) . . . . ?
C40 C41 C42 C81 -177.0(4) . . . . ?
C41 C42 C43 C44 -1.0(6) . . . . ?
C81 C42 C43 C44 177.1(3) . . . . ?
C40 C39 C44 C43 1.6(6) . . . . ?
C20 C39 C44 C43 -176.5(3) . . . . ?
C42 C43 C44 C39 -0.5(6) . . . . ?
C25 C24 C45 O1 174.3(5) . . . . ?
C23 C24 C45 O1 -6.0(7) . . . . ?
C25 C24 C45 O2 -6.4(6) . . . . ?
C23 C24 C45 O2 173.3(4) . . . . ?
O1 C45 O2 C46 0.9(7) . . . . ?
C24 C45 O2 C46 -178.4(4) . . . . ?
C45 O2 C46 C47 -177.0(4) . . . . ?
O2 C46 C47 C48 -175.7(4) . . . . ?
C46 C47 C48 C49 -178.6(5) . . . . ?
C47 C48 C49 C50 -179.0(5) . . . . ?
C48 C49 C50 C51 -178.5(5) . . . . ?
C49 C50 C51 C52 -179.2(5) . . . . ?
C50 C51 C52 C53 -64.8(7) . . . . ?
C51 C52 C53 C54 -167.7(5) . . . . ?
C52 C53 C54 C55 -171.5(6) . . . . ?
C53 C54 C55 C56 -59.1(9) . . . . ?
C29 C30 C57 O3 -12.9(6) . . . . ?
C31 C30 C57 O3 167.2(4) . . . . ?
C29 C30 C57 O4 165.4(4) . . . . ?
C31 C30 C57 O4 -14.5(5) . . . . ?
O3 C57 O4 C58 3.0(6) . . . . ?
C30 C57 O4 C58 -175.4(4) . . . . ?
C57 O4 C58 C59 163.7(4) . . . . ?
O4 C58 C59 C60 -172.3(5) . . . . ?
C58 C59 C60 C61 -177.2(5) . . . . ?
C59 C60 C61 C62 -61.3(9) . . . . ?
C60 C61 C62 C63 -165.0(6) . . . . ?
C61 C62 C63 C64 -60.2(11) . . . . ?
C62 C63 C64 C65 -174.2(7) . . . . ?
C63 C64 C65 C66 178.9(8) . . . . ?
C64 C65 C66 C67 -176.3(7) . . . . ?
C65 C66 C67 C68 176.5(8) . . . . ?
C37 C36 C69 O5 179.0(5) . . . . ?
C35 C36 C69 O5 -0.4(8) . . . . ?
C37 C36 C69 O6 -0.3(6) . . . . ?
C35 C36 C69 O6 -179.7(4) . . . . ?
O5 C69 O6 C70 -0.5(8) . . . . ?
C36 C69 O6 C70 178.8(5) . . . . ?
C69 O6 C70 C71 158.8(5) . . . . ?
O6 C70 C71 C72 179.0(5) . . . . ?
C70 C71 C72 C73 177.4(6) . . . . ?
C71 C72 C73 C74 -178.2(6) . . . . ?
C72 C73 C74 C75 -178.9(6) . . . . ?
C73 C74 C75 C76 -175.8(6) . . . . ?
C74 C75 C76 C77 56.4(10) . . . . ?
C75 C76 C77 C78 175.5(7) . . . . ?
C76 C77 C78 C79 179.8(8) . . . . ?
C77 C78 C79 C80 172.1(8) . . . . ?
C43 C42 C81 O7 172.8(4) . . . . ?
C41 C42 C81 O7 -9.0(6) . . . . ?
C43 C42 C81 O8 -7.5(5) . . . . ?
C41 C42 C81 O8 170.6(3) . . . . ?
O7 C81 O8 C82 3.5(6) . . . . ?
C42 C81 O8 C82 -176.2(3) . . . . ?
C81 O8 C82 C83 100.2(5) . . . . ?
O8 C82 C83 C93 -65.7(17) . . . . ?
O8 C82 C83 C84 173.6(7) . . . . ?
C82 C83 C84 C85 -173.0(11) . . . . ?
C83 C84 C85 C86 -46(3) . . . . ?
C84 C85 C86 C87 -178.8(11) . . . . ?
C85 C86 C87 C88 150.2(18) . . . . ?
C94 C86 C87 C88 -72.0(19) . . . . ?
C86 C87 C88 C89 179.2(8) . . . . ?
C87 C88 C89 C90 178.9(8) . . . . ?
C88 C89 C90 C91 179.3(7) . . . . ?
C89 C90 C91 C92 -179.8(7) . . . . ?
C82 C83 C93 C94 173.9(10) . . . . ?
C87 C86 C94 C93 171.7(14) . . . . ?
C83 C93 C94 C86 68(3) . . . . ?
